data_7719230
loop_
_publ_author_name
'Behling, Vreni'
'Heinrich, Jakob'
'D&#xed;az, Dolores'
'Brohmer, Elias H. P.'
'Heinrich, Julian'
'Schl&#xf6;rer, Nils'
'Kupfer, Stephan'
'Kulak, Nora'
'K&#xf6;hler, Phil'

_publ_section_title
;
 Silver dithiocarbamates derived from amino acid esters.
;
_journal_issue 34
_journal_name_full 'Dalton transactions (Cambridge, England : 2003)'
_journal_page_first 12772
_journal_page_last 12783
_journal_paper_doi 10.1039/d5dt01476j
_journal_volume 54
_journal_year 2025
_chemical_formula_moiety 'C9 H14 Ag N O4 S2'
_chemical_formula_sum 'C9 H14 Ag N O4 S2'
_chemical_formula_weight 372.20
_space_group_crystal_system triclinic
_space_group_IT_number 2
_space_group_name_Hall '-P 1'
_space_group_name_H-M_alt 'P -1'
_atom_sites_solution_hydrogens geom
_atom_sites_solution_primary dual
_audit_creation_date 2025-05-15
_audit_creation_method
;
Olex2 1.5
(compiled 2023.03.06 svn.rbb2c1857 for OlexSys, GUI svn.r6748)
;
_audit_update_record
;
2025-06-11 deposited with the CCDC.	2025-08-04 downloaded from the CCDC.
;
_cell_angle_alpha 66.891(4)
_cell_angle_beta 82.622(5)
_cell_angle_gamma 81.844(5)
_cell_formula_units_Z 8
_cell_length_a 13.065(3)
_cell_length_b 14.645(3)
_cell_length_c 14.967(3)
_cell_measurement_reflns_used 6313
_cell_measurement_temperature 120
_cell_measurement_theta_max 26.875
_cell_measurement_theta_min 2.479
_cell_volume 2599.0(10)
_computing_cell_refinement 'SAINT V8.40B (Bruker, 2016)'
_computing_data_collection 'SAINT V8.40B (Bruker, 2016)'
_computing_data_reduction 'SAINT V8.40B (Bruker, 2016)'
_computing_molecular_graphics 'Diamond 4 (Brandenburg, 1997)'
_computing_publication_material 'Olex2 1.5 (Dolomanov et al., 2009)'
_computing_structure_refinement 'SHELXL 2018/3 (Sheldrick, 2018)'
_computing_structure_solution 'SHELXT 2018/2 (Sheldrick, 2018)'
_diffrn_ambient_temperature 120
_diffrn_detector 'Bruker APEX II'
_diffrn_detector_area_resol_mean 7.9
_diffrn_detector_type 'CCD area detector'
_diffrn_measured_fraction_theta_full 0.999
_diffrn_measured_fraction_theta_max 0.997
_diffrn_measurement_device 'three-circle diffractometer'
_diffrn_measurement_device_type 'Bruker-Nonius Kappa-CCD'
_diffrn_measurement_method '\w and \f scans'
_diffrn_radiation_monochromator 'mirror optics'
_diffrn_radiation_probe x-ray
_diffrn_radiation_type MoK\a
_diffrn_radiation_wavelength 0.71073
_diffrn_reflns_av_R_equivalents 0.0585
_diffrn_reflns_av_unetI/netI 0.0769
_diffrn_reflns_Laue_measured_fraction_full 0.999
_diffrn_reflns_Laue_measured_fraction_max 0.997
_diffrn_reflns_limit_h_max 16
_diffrn_reflns_limit_h_min -16
_diffrn_reflns_limit_k_max 18
_diffrn_reflns_limit_k_min -18
_diffrn_reflns_limit_l_max 19
_diffrn_reflns_limit_l_min -18
_diffrn_reflns_number 33882
_diffrn_reflns_point_group_measured_fraction_full 0.999
_diffrn_reflns_point_group_measured_fraction_max 0.997
_diffrn_reflns_theta_full 25.242
_diffrn_reflns_theta_max 27.102
_diffrn_reflns_theta_min 1.484
_diffrn_source 'microfocus sealed X-ray tube'
_diffrn_source_current 0.6
_diffrn_source_power 0.03
_diffrn_source_type 'Incoatec I\ms'
_diffrn_source_voltage 50.0
_exptl_absorpt_coefficient_mu 1.873
_exptl_absorpt_correction_T_max 0.8014
_exptl_absorpt_correction_T_min 0.7070
_exptl_absorpt_correction_type multi-scan
_exptl_absorpt_process_details
;
SADABS-2016/2 (Bruker,2016/2) was used for absorption correction.
wR2(int) was 0.0989 before and 0.0595 after correction.
The Ratio of minimum to maximum transmission is 0.8822.
The \l/2 correction factor is Not present.
;
_exptl_crystal_colour yellow
_exptl_crystal_colour_primary yellow
_exptl_crystal_density_diffrn 1.902
_exptl_crystal_description needle
_exptl_crystal_F_000 1488
_exptl_crystal_size_max 0.24
_exptl_crystal_size_mid 0.03
_exptl_crystal_size_min 0.02
_refine_diff_density_max 0.957
_refine_diff_density_min -0.787
_refine_diff_density_rms 0.137
_refine_ls_extinction_method none
_refine_ls_goodness_of_fit_ref 0.992
_refine_ls_hydrogen_treatment constr
_refine_ls_matrix_type full
_refine_ls_number_parameters 642
_refine_ls_number_reflns 11426
_refine_ls_number_restraints 29
_refine_ls_restrained_S_all 0.993
_refine_ls_R_factor_all 0.0792
_refine_ls_R_factor_gt 0.0372
_refine_ls_shift/su_max 0.001
_refine_ls_shift/su_mean 0.000
_refine_ls_structure_factor_coef Fsqd
_refine_ls_weighting_details 'w=1/[\s^2^(Fo^2^)+(0.0228P)^2^] where P=(Fo^2^+2Fc^2^)/3'
_refine_ls_weighting_scheme calc
_refine_ls_wR_factor_gt 0.0611
_refine_ls_wR_factor_ref 0.0721
_reflns_Friedel_coverage 0.000
_reflns_number_gt 7604
_reflns_number_total 11426
_reflns_threshold_expression 'I > 2\s(I)'
_cod_data_source_file d5dt01476j2.cif
_cod_data_source_block bn01007
_cod_depositor_comments 'Adding full bibliography for 7719229--7719231.cif.'
_cod_original_cell_volume 2599.0(9)
_cod_database_code 7719230
_shelx_shelxl_version_number 2019/1
_shelx_space_group_comment
;
The symmetry employed for this shelxl refinement is uniquely defined
by the following loop, which should always be used as a source of
symmetry information in preference to the above space-group names.
They are only intended as comments.
;
_shelx_estimated_absorpt_t_max 0.963
_shelx_estimated_absorpt_t_min 0.662
_olex2_refinement_description
;
1. Fixed Uiso
 At 1.2 times of:
  All C(H,H) groups, All C(H,H,H,H) groups
 At 1.5 times of:
  All C(H,H,H) groups
2. Restrained distances
 C26-C27A \\sim C26-C27B
 with sigma of 0.02
 O16A-C32 \\sim O16B-C32
 with sigma of 0.02
3. Uiso/Uaniso restraints and constraints
Uanis(C27A) \\sim Ueq: with sigma of 0.01 and sigma for terminal atoms of 0.02
Uanis(C35) \\sim Ueq: with sigma of 0.01 and sigma for terminal atoms of 0.02
4. Rigid body (RIGU) restrains
 C26, C27A
 with sigma for 1-2 distances of 0.004 and sigma for 1-3 distances of 0.004
 C26, C27B
 with sigma for 1-2 distances of 0.004 and sigma for 1-3 distances of 0.004
 C32, O16A
 with sigma for 1-2 distances of 0.004 and sigma for 1-3 distances of 0.004
 C32, O16B
 with sigma for 1-2 distances of 0.004 and sigma for 1-3 distances of 0.004
 C35, C36
 with sigma for 1-2 distances of 0.004 and sigma for 1-3 distances of 0.004
5. Others
 Sof(H26C)=Sof(H26D)=Sof(C27B)=Sof(H27A)=Sof(H27B)=Sof(H27C)=1-FVAR(1)
 Sof(H26A)=Sof(H26B)=Sof(C27A)=Sof(H27D)=Sof(H27E)=Sof(H27F)=FVAR(1)
 Sof(O16B)=1-FVAR(2)
 Sof(O16A)=FVAR(2)
6.a Secondary CH2 refined with riding coordinates:
 C2(H2A,H2B), C4(H4A,H4B), C6(H6A,H6B), C8(H8A,H8B), C11(H11A,H11B), C13(H13A,
 H13B), C15(H15A,H15B), C17(H17A,H17B), C20(H20A,H20B), C22(H22A,H22B),
 C24(H24A,H24B), C26(H26A,H26B), C26(H26C,H26D), C29(H29A,H29B), C31(H31A,H31B),
  C33(H33A,H33B), C35(H35A,H35B)
6.b Idealised Me refined as rotating group:
 C7(H7A,H7B,H7C), C9(H9A,H9B,H9C), C16(H16A,H16B,H16C), C18(H18A,H18B,H18C),
 C25(H25A,H25B,H25C), C27B(H27A,H27B,H27C), C27A(H27D,H27E,H27F), C34(H34A,H34B,
 H34C), C36(H36A,H36B,H36C)
;
_olex2_date_sample_data_collection 2025-05-14
_olex2_date_sample_submission 2025-04-25
_olex2_submission_special_instructions 'No special instructions were received'

loop_
_space_group_symop_operation_xyz
'x, y, z'
'-x, -y, -z'

loop_
_atom_site_label
_atom_site_type_symbol
_atom_site_fract_x
_atom_site_fract_y
_atom_site_fract_z
_atom_site_U_iso_or_equiv
_atom_site_adp_type
_atom_site_occupancy
_atom_site_site_symmetry_order
_atom_site_calc_flag
_atom_site_refinement_flags_posn
_atom_site_refinement_flags_adp
_atom_site_refinement_flags_occupancy
_atom_site_disorder_assembly
_atom_site_disorder_group
Ag1 Ag 0.31305(3) 0.59591(2) 0.39360(2) 0.01906(9) Uani 1 1 d . . . . .
Ag2 Ag 0.36924(3) 0.51151(2) 0.60250(2) 0.02084(9) Uani 1 1 d . . . . .
Ag3 Ag 0.08578(3) 0.54159(2) 0.52028(2) 0.02116(8) Uani 1 1 d . . . . .
Ag4 Ag 0.48781(3) 0.67591(2) 0.43545(2) 0.02110(9) Uani 1 1 d . . . . .
S1 S 0.35121(9) 0.40081(7) 0.46654(8) 0.0176(2) Uani 1 1 d . . . . .
S2 S 0.21328(9) 0.41223(7) 0.63871(8) 0.0175(2) Uani 1 1 d . . . . .
S3 S 0.11047(9) 0.58420(7) 0.34079(8) 0.0177(2) Uani 1 1 d . . . . .
S4 S 0.03847(9) 0.38510(7) 0.37846(8) 0.0199(3) Uani 1 1 d . . . . .
S5 S 0.19488(9) 0.72810(7) 0.43100(8) 0.0181(2) Uani 1 1 d . . . . .
S6 S 0.36157(9) 0.69617(7) 0.56776(8) 0.0168(2) Uani 1 1 d . . . . .
S7 S 0.47969(8) 0.57813(7) 0.28758(8) 0.0167(2) Uani 1 1 d . . . . .
S8 S 0.54695(9) 0.77594(7) 0.26263(8) 0.0209(3) Uani 1 1 d . . . . .
O1 O 0.0599(2) 0.1166(2) 0.7716(2) 0.0235(7) Uani 1 1 d . . . . .
O2 O 0.2089(2) 0.0711(2) 0.6984(2) 0.0264(8) Uani 1 1 d . . . . .
O3 O 0.4023(2) 0.15076(18) 0.5720(2) 0.0179(7) Uani 1 1 d . . . . .
O4 O 0.3408(2) 0.0764(2) 0.4869(2) 0.0288(8) Uani 1 1 d . . . . .
O5 O 0.3157(3) 0.3628(2) 0.2116(2) 0.0350(9) Uani 1 1 d . . . . .
O6 O 0.2583(3) 0.3402(2) 0.0871(2) 0.0310(8) Uani 1 1 d . . . . .
O7 O 0.0277(2) 0.64395(19) 0.1160(2) 0.0217(7) Uani 1 1 d . . . . .
O8 O 0.1433(3) 0.7545(2) 0.0858(2) 0.0307(8) Uani 1 1 d . . . . .
O9 O 0.2741(2) 0.8151(2) 0.7695(2) 0.0225(7) Uani 1 1 d . . . . .
O10 O 0.1147(3) 0.7891(2) 0.7491(2) 0.0291(8) Uani 1 1 d . . . . .
O11 O 0.1442(2) 0.9807(2) 0.3923(2) 0.0225(7) Uani 1 1 d . . . . .
O12 O -0.0207(3) 0.9479(2) 0.4000(2) 0.0315(8) Uani 1 1 d . . . . .
O13 O 0.7234(2) 0.5383(2) 0.1598(2) 0.0256(8) Uani 1 1 d . . . . .
O14 O 0.6385(3) 0.4657(2) 0.0870(3) 0.0363(9) Uani 1 1 d . . . . .
O15 O 0.6723(2) 0.9302(2) -0.0384(2) 0.0274(8) Uani 1 1 d . . . . .
O16B O 0.534(3) 0.8576(18) -0.043(2) 0.025(6) Uani 0.45(9) 1 d D . P A 2
O16A O 0.5125(12) 0.8753(18) -0.011(3) 0.034(6) Uani 0.55(9) 1 d D . P A 1
N1 N 0.2136(3) 0.2720(2) 0.5657(2) 0.0140(8) Uani 1 1 d . . . . .
N2 N 0.1515(3) 0.4902(2) 0.2214(2) 0.0142(8) Uani 1 1 d . . . . .
N3 N 0.1886(3) 0.8180(2) 0.5530(2) 0.0168(8) Uani 1 1 d . . . . .
N4 N 0.5834(3) 0.6955(2) 0.1305(2) 0.0154(8) Uani 1 1 d . . . . .
C1 C 0.2552(3) 0.3533(3) 0.5581(3) 0.0142(9) Uani 1 1 d . . . . .
C2 C 0.1219(3) 0.2379(3) 0.6320(3) 0.0187(10) Uani 1 1 d . . . . .
H2A H 0.063707 0.243762 0.593071 0.022 Uiso 1 1 calc R U . . .
H2B H 0.101750 0.282087 0.668499 0.022 Uiso 1 1 calc R U . . .
C3 C 0.1386(4) 0.1318(3) 0.7035(3) 0.0210(10) Uani 1 1 d . . . . .
C4 C 0.2443(3) 0.2219(3) 0.4978(3) 0.0188(10) Uani 1 1 d . . . . .
H4A H 0.261680 0.273616 0.433049 0.023 Uiso 1 1 calc R U . . .
H4B H 0.182872 0.192671 0.491882 0.023 Uiso 1 1 calc R U . . .
C5 C 0.3335(3) 0.1408(3) 0.5197(3) 0.0181(10) Uani 1 1 d . . . . .
C6 C 0.0588(4) 0.0161(3) 0.8448(3) 0.0282(12) Uani 1 1 d . . . . .
H6A H 0.082886 -0.032521 0.813775 0.034 Uiso 1 1 calc R U . . .
H6B H -0.013119 0.004474 0.873551 0.034 Uiso 1 1 calc R U . . .
C7 C 0.1274(4) -0.0001(3) 0.9240(3) 0.0383(14) Uani 1 1 d . . . . .
H7A H 0.199411 0.006711 0.896382 0.057 Uiso 1 1 calc R U . . .
H7B H 0.122300 -0.067133 0.974256 0.057 Uiso 1 1 calc R U . . .
H7C H 0.105248 0.049678 0.953086 0.057 Uiso 1 1 calc R U . . .
C8 C 0.4910(3) 0.0747(3) 0.5949(3) 0.0256(11) Uani 1 1 d . . . . .
H8A H 0.550705 0.103054 0.605522 0.031 Uiso 1 1 calc R U . . .
H8B H 0.511378 0.053380 0.539495 0.031 Uiso 1 1 calc R U . . .
C9 C 0.4637(4) -0.0138(3) 0.6850(4) 0.0368(13) Uani 1 1 d . . . . .
H9A H 0.407444 -0.044183 0.672996 0.055 Uiso 1 1 calc R U . . .
H9B H 0.441301 0.007880 0.739222 0.055 Uiso 1 1 calc R U . . .
H9C H 0.524703 -0.062896 0.701510 0.055 Uiso 1 1 calc R U . . .
C10 C 0.1042(3) 0.4851(3) 0.3078(3) 0.0148(9) Uani 1 1 d . . . . .
C11 C 0.1419(3) 0.4189(3) 0.1782(3) 0.0197(10) Uani 1 1 d . . . . .
H11A H 0.104856 0.453644 0.118314 0.024 Uiso 1 1 calc R U . . .
H11B H 0.099252 0.366675 0.224334 0.024 Uiso 1 1 calc R U . . .
C12 C 0.2444(4) 0.3697(3) 0.1528(3) 0.0238(11) Uani 1 1 d . . . . .
C13 C 0.2000(3) 0.5795(3) 0.1563(3) 0.0189(10) Uani 1 1 d . . . . .
H13A H 0.239858 0.565922 0.101209 0.023 Uiso 1 1 calc R U . . .
H13B H 0.249535 0.594768 0.192184 0.023 Uiso 1 1 calc R U . . .
C14 C 0.1214(4) 0.6705(3) 0.1162(3) 0.0215(10) Uani 1 1 d . . . . .
C15 C 0.4186(4) 0.3202(4) 0.1900(4) 0.0404(14) Uani 1 1 d . . . . .
H15A H 0.414014 0.257707 0.180548 0.048 Uiso 1 1 calc R U . . .
H15B H 0.451837 0.367612 0.129666 0.048 Uiso 1 1 calc R U . . .
C16 C 0.4786(4) 0.2999(4) 0.2718(4) 0.0407(14) Uani 1 1 d . . . . .
H16A H 0.548722 0.271046 0.259308 0.061 Uiso 1 1 calc R U . . .
H16B H 0.445104 0.252809 0.331050 0.061 Uiso 1 1 calc R U . . .
H16C H 0.482774 0.362274 0.280373 0.061 Uiso 1 1 calc R U . . .
C17 C -0.0561(4) 0.7247(3) 0.0869(3) 0.0276(12) Uani 1 1 d . . . . .
H17A H -0.043085 0.778881 0.106623 0.033 Uiso 1 1 calc R U . . .
H17B H -0.122546 0.699479 0.120967 0.033 Uiso 1 1 calc R U . . .
C18 C -0.0644(4) 0.7655(3) -0.0208(3) 0.0292(12) Uani 1 1 d . . . . .
H18A H -0.080412 0.712685 -0.039994 0.044 Uiso 1 1 calc R U . . .
H18B H 0.001631 0.789793 -0.054629 0.044 Uiso 1 1 calc R U . . .
H18C H -0.119710 0.820585 -0.038192 0.044 Uiso 1 1 calc R U . . .
C19 C 0.2440(3) 0.7517(3) 0.5183(3) 0.0147(9) Uani 1 1 d . . . . .
C20 C 0.2335(3) 0.8622(3) 0.6096(3) 0.0188(10) Uani 1 1 d . . . . .
H20A H 0.212671 0.934960 0.584595 0.023 Uiso 1 1 calc R U . . .
H20B H 0.310141 0.852091 0.600888 0.023 Uiso 1 1 calc R U . . .
C21 C 0.1990(4) 0.8169(3) 0.7169(3) 0.0168(10) Uani 1 1 d . . . . .
C22 C 0.0810(3) 0.8515(3) 0.5328(3) 0.0214(10) Uani 1 1 d . . . . .
H22A H 0.047694 0.877691 0.582340 0.026 Uiso 1 1 calc R U . . .
H22B H 0.045814 0.792802 0.541024 0.026 Uiso 1 1 calc R U . . .
C23 C 0.0621(4) 0.9303(3) 0.4335(3) 0.0194(10) Uani 1 1 d . . . . .
C24 C 0.2503(4) 0.7787(3) 0.8746(3) 0.0257(11) Uani 1 1 d . . . . .
H24A H 0.233695 0.708671 0.899579 0.031 Uiso 1 1 calc R U . . .
H24B H 0.189523 0.819662 0.890906 0.031 Uiso 1 1 calc R U . . .
C25 C 0.3430(4) 0.7854(4) 0.9197(4) 0.0437(15) Uani 1 1 d . . . . .
H25A H 0.358746 0.854988 0.894638 0.066 Uiso 1 1 calc R U . . .
H25B H 0.402616 0.744289 0.903534 0.066 Uiso 1 1 calc R U . . .
H25C H 0.328622 0.761372 0.990654 0.066 Uiso 1 1 calc R U . . .
C26 C 0.1349(4) 1.0569(3) 0.2942(3) 0.0335(12) Uani 1 1 d D . . . .
H26A H 0.159540 1.027672 0.244920 0.040 Uiso 0.45(4) 1 calc R U P B 1
H26B H 0.061492 1.084284 0.285046 0.040 Uiso 0.45(4) 1 calc R U P B 1
H26C H 0.075212 1.106955 0.293826 0.040 Uiso 0.55(4) 1 calc R U P B 2
H26D H 0.124780 1.026293 0.248046 0.040 Uiso 0.55(4) 1 calc R U P B 2
C27B C 0.2354(14) 1.1052(17) 0.2663(13) 0.044(4) Uani 0.55(4) 1 d D . P B 2
H27A H 0.228976 1.164589 0.205985 0.065 Uiso 0.55(4) 1 calc R U P B 2
H27B H 0.292013 1.057762 0.256187 0.065 Uiso 0.55(4) 1 calc R U P B 2
H27C H 0.250383 1.124571 0.318583 0.065 Uiso 0.55(4) 1 calc R U P B 2
C27A C 0.198(2) 1.1359(16) 0.2833(17) 0.048(6) Uani 0.45(4) 1 d D U P B 1
H27D H 0.268498 1.106714 0.300752 0.073 Uiso 0.45(4) 1 calc R U P B 1
H27E H 0.167383 1.170419 0.326225 0.073 Uiso 0.45(4) 1 calc R U P B 1
H27F H 0.200719 1.183658 0.215479 0.073 Uiso 0.45(4) 1 calc R U P B 1
C28 C 0.5400(3) 0.6870(3) 0.2185(3) 0.0152(9) Uani 1 1 d . . . . .
C29 C 0.5701(3) 0.6259(3) 0.0855(3) 0.0204(10) Uani 1 1 d . . . . .
H29A H 0.575409 0.661876 0.013890 0.024 Uiso 1 1 calc R U . . .
H29B H 0.499282 0.604660 0.105257 0.024 Uiso 1 1 calc R U . . .
C30 C 0.6473(4) 0.5334(3) 0.1109(3) 0.0233(11) Uani 1 1 d . . . . .
C31 C 0.6562(3) 0.7695(3) 0.0764(3) 0.0179(10) Uani 1 1 d . . . . .
H31A H 0.714272 0.738435 0.045084 0.021 Uiso 1 1 calc R U . . .
H31B H 0.685275 0.790387 0.122452 0.021 Uiso 1 1 calc R U . . .
C32 C 0.6060(4) 0.8604(3) -0.0008(3) 0.0281(11) Uani 1 1 d D . . . .
C33 C 0.8009(4) 0.4511(3) 0.1881(3) 0.0284(12) Uani 1 1 d . . . . .
H33A H 0.765566 0.389557 0.209987 0.034 Uiso 1 1 calc R U . . .
H33B H 0.836489 0.449285 0.243378 0.034 Uiso 1 1 calc R U . . .
C34 C 0.8783(4) 0.4540(3) 0.1062(3) 0.0283(12) Uani 1 1 d . . . . .
H34A H 0.842848 0.459320 0.050229 0.042 Uiso 1 1 calc R U . . .
H34B H 0.926019 0.392834 0.125875 0.042 Uiso 1 1 calc R U . . .
H34C H 0.917429 0.511931 0.088067 0.042 Uiso 1 1 calc R U . . .
C35 C 0.6348(5) 1.0226(3) -0.1158(4) 0.0509(16) Uani 1 1 d . U . . .
H35A H 0.566370 1.048919 -0.094000 0.061 Uiso 1 1 calc R U . . .
H35B H 0.626637 1.009403 -0.174377 0.061 Uiso 1 1 calc R U . . .
C36 C 0.7105(4) 1.0967(3) -0.1396(4) 0.0355(13) Uani 1 1 d . . . . .
H36A H 0.687818 1.157600 -0.193768 0.053 Uiso 1 1 calc R U . . .
H36B H 0.778758 1.068982 -0.158370 0.053 Uiso 1 1 calc R U . . .
H36C H 0.715102 1.112381 -0.082449 0.053 Uiso 1 1 calc R U . . .

loop_
_atom_site_aniso_label
_atom_site_aniso_U_11
_atom_site_aniso_U_22
_atom_site_aniso_U_33
_atom_site_aniso_U_23
_atom_site_aniso_U_13
_atom_site_aniso_U_12
Ag1 0.0189(2) 0.01977(17) 0.02089(19) -0.01149(15) 0.00074(14) -0.00038(14)
Ag2 0.0221(2) 0.01579(16) 0.02252(19) -0.00384(14) -0.00473(15) -0.00298(14)
Ag3 0.0197(2) 0.02501(18) 0.01947(18) -0.01089(15) 0.00210(14) -0.00073(15)
Ag4 0.0184(2) 0.02690(19) 0.01850(19) -0.00967(15) 0.00232(15) -0.00422(15)
S1 0.0151(6) 0.0151(5) 0.0180(6) -0.0030(5) 0.0029(4) -0.0003(4)
S2 0.0172(6) 0.0192(5) 0.0186(6) -0.0107(5) 0.0005(5) -0.0012(5)
S3 0.0190(6) 0.0178(5) 0.0178(6) -0.0084(5) -0.0006(5) -0.0025(5)
S4 0.0242(7) 0.0167(5) 0.0175(6) -0.0066(5) 0.0037(5) -0.0027(5)
S5 0.0192(6) 0.0176(5) 0.0199(6) -0.0096(5) -0.0043(5) 0.0003(5)
S6 0.0173(6) 0.0175(5) 0.0175(6) -0.0092(5) -0.0021(5) -0.0002(5)
S7 0.0160(6) 0.0162(5) 0.0162(6) -0.0055(4) 0.0013(4) -0.0005(5)
S8 0.0293(7) 0.0166(5) 0.0178(6) -0.0080(5) -0.0012(5) -0.0013(5)
O1 0.024(2) 0.0213(16) 0.0196(17) -0.0036(14) 0.0032(14) -0.0022(14)
O2 0.023(2) 0.0192(16) 0.0309(19) -0.0066(14) 0.0024(15) 0.0032(14)
O3 0.0163(18) 0.0150(14) 0.0254(18) -0.0120(13) -0.0031(13) 0.0029(13)
O4 0.032(2) 0.0264(17) 0.038(2) -0.0235(16) -0.0047(16) 0.0014(15)
O5 0.022(2) 0.051(2) 0.041(2) -0.0325(18) -0.0057(16) 0.0116(17)
O6 0.036(2) 0.0373(19) 0.028(2) -0.0235(16) 0.0071(16) -0.0038(16)
O7 0.0211(19) 0.0167(15) 0.0255(18) -0.0054(13) -0.0053(14) -0.0009(13)
O8 0.044(2) 0.0190(16) 0.0250(19) -0.0020(14) -0.0004(16) -0.0125(15)
O9 0.028(2) 0.0272(16) 0.0162(17) -0.0124(14) 0.0009(14) -0.0045(14)
O10 0.023(2) 0.0364(19) 0.0241(19) -0.0067(15) -0.0009(15) -0.0060(16)
O11 0.024(2) 0.0194(15) 0.0217(17) -0.0049(13) -0.0052(14) -0.0002(14)
O12 0.023(2) 0.0364(19) 0.039(2) -0.0174(17) -0.0094(16) 0.0019(16)
O13 0.027(2) 0.0259(16) 0.0276(19) -0.0150(15) -0.0090(15) 0.0073(15)
O14 0.035(2) 0.0310(18) 0.054(2) -0.0278(18) -0.0105(18) 0.0004(16)
O15 0.024(2) 0.0201(16) 0.0270(19) 0.0048(14) -0.0061(15) -0.0034(14)
O16B 0.030(8) 0.026(7) 0.014(8) 0.002(5) -0.007(7) -0.013(5)
O16A 0.024(4) 0.043(6) 0.028(10) -0.001(6) -0.010(4) -0.008(4)
N1 0.015(2) 0.0141(17) 0.0135(19) -0.0067(15) 0.0005(15) -0.0004(15)
N2 0.014(2) 0.0144(17) 0.0123(19) -0.0043(15) 0.0008(15) -0.0007(15)
N3 0.018(2) 0.0114(17) 0.020(2) -0.0056(15) -0.0015(16) 0.0018(15)
N4 0.018(2) 0.0150(17) 0.0130(19) -0.0052(15) 0.0011(15) -0.0025(15)
C1 0.012(2) 0.013(2) 0.014(2) -0.0019(17) -0.0049(17) 0.0016(17)
C2 0.014(3) 0.020(2) 0.021(2) -0.0063(19) 0.0007(19) -0.0035(19)
C3 0.023(3) 0.021(2) 0.020(3) -0.008(2) -0.001(2) -0.008(2)
C4 0.018(3) 0.019(2) 0.022(2) -0.012(2) -0.0004(19) -0.0016(19)
C5 0.019(3) 0.017(2) 0.018(2) -0.0058(19) 0.0032(19) -0.0073(19)
C6 0.038(3) 0.021(2) 0.020(3) -0.002(2) 0.005(2) -0.008(2)
C7 0.063(4) 0.022(3) 0.026(3) -0.005(2) -0.007(3) -0.002(3)
C8 0.016(3) 0.020(2) 0.044(3) -0.017(2) -0.005(2) 0.004(2)
C9 0.037(4) 0.023(3) 0.046(3) -0.007(2) -0.009(3) -0.003(2)
C10 0.014(2) 0.019(2) 0.010(2) -0.0055(18) -0.0033(17) 0.0046(18)
C11 0.016(3) 0.026(2) 0.021(2) -0.015(2) 0.0022(19) 0.0008(19)
C12 0.024(3) 0.025(2) 0.022(3) -0.009(2) 0.004(2) -0.009(2)
C13 0.019(3) 0.024(2) 0.013(2) -0.0068(19) 0.0031(19) -0.006(2)
C14 0.030(3) 0.023(2) 0.013(2) -0.009(2) 0.002(2) -0.004(2)
C15 0.031(3) 0.050(3) 0.046(4) -0.029(3) -0.007(3) 0.014(3)
C16 0.028(3) 0.062(4) 0.042(3) -0.037(3) -0.009(3) 0.017(3)
C17 0.023(3) 0.028(3) 0.028(3) -0.010(2) -0.005(2) 0.007(2)
C18 0.025(3) 0.027(3) 0.032(3) -0.004(2) -0.009(2) -0.004(2)
C19 0.015(2) 0.012(2) 0.016(2) -0.0033(18) 0.0058(18) -0.0071(17)
C20 0.018(3) 0.017(2) 0.026(3) -0.012(2) -0.003(2) -0.0023(19)
C21 0.025(3) 0.012(2) 0.017(2) -0.0101(18) -0.006(2) 0.003(2)
C22 0.020(3) 0.019(2) 0.027(3) -0.010(2) -0.004(2) 0.0012(19)
C23 0.021(3) 0.018(2) 0.025(3) -0.016(2) -0.001(2) 0.003(2)
C24 0.031(3) 0.025(2) 0.020(3) -0.007(2) 0.000(2) -0.004(2)
C25 0.028(3) 0.081(4) 0.034(3) -0.035(3) -0.003(3) -0.001(3)
C26 0.037(3) 0.030(3) 0.023(3) -0.001(2) -0.003(2) 0.002(2)
C27B 0.062(8) 0.044(9) 0.023(7) -0.006(6) 0.000(6) -0.028(7)
C27A 0.071(12) 0.038(8) 0.024(9) 0.006(6) -0.005(8) -0.016(8)
C28 0.007(2) 0.019(2) 0.016(2) -0.0039(18) -0.0018(17) 0.0021(18)
C29 0.019(3) 0.025(2) 0.019(2) -0.010(2) -0.0003(19) -0.002(2)
C30 0.028(3) 0.023(2) 0.019(3) -0.009(2) 0.005(2) -0.005(2)
C31 0.016(3) 0.016(2) 0.021(2) -0.0082(19) 0.0023(19) -0.0019(19)
C32 0.028(3) 0.026(3) 0.024(3) 0.002(2) -0.008(2) -0.011(2)
C33 0.030(3) 0.027(2) 0.026(3) -0.010(2) -0.008(2) 0.012(2)
C34 0.027(3) 0.023(2) 0.035(3) -0.011(2) -0.002(2) -0.002(2)
C35 0.049(4) 0.030(3) 0.049(4) 0.019(2) -0.023(3) -0.010(2)
C36 0.041(3) 0.025(2) 0.034(3) -0.002(2) -0.005(2) -0.007(2)

loop_
_atom_type_symbol
_atom_type_description
_atom_type_scat_dispersion_real
_atom_type_scat_dispersion_imag
_atom_type_scat_source
C C 0.0033 0.0016 'International Tables Vol C Tables 4.2.6.8 and 6.1.1.4'
H H 0.0000 0.0000 'International Tables Vol C Tables 4.2.6.8 and 6.1.1.4'
Ag Ag -0.8971 1.1015 'International Tables Vol C Tables 4.2.6.8 and 6.1.1.4'
N N 0.0061 0.0033 'International Tables Vol C Tables 4.2.6.8 and 6.1.1.4'
O O 0.0106 0.0060 'International Tables Vol C Tables 4.2.6.8 and 6.1.1.4'
S S 0.1246 0.1234 'International Tables Vol C Tables 4.2.6.8 and 6.1.1.4'

loop_
_geom_angle_atom_site_label_1
_geom_angle_atom_site_label_2
_geom_angle_atom_site_label_3
_geom_angle
_geom_angle_site_symmetry_1
_geom_angle_site_symmetry_3
_geom_angle_publ_flag
Ag2 Ag1 Ag3 77.022(17) . . ?
Ag4 Ag1 Ag2 63.191(13) . . ?
Ag4 Ag1 Ag3 129.817(18) . . ?
S1 Ag1 Ag2 66.28(3) . . ?
S1 Ag1 Ag3 81.79(3) . . ?
S1 Ag1 Ag4 106.59(3) . . ?
S1 Ag1 S3 91.81(3) . . ?
S3 Ag1 Ag2 122.52(3) . . ?
S3 Ag1 Ag3 46.59(3) . . ?
S3 Ag1 Ag4 160.91(2) . . ?
S5 Ag1 Ag2 88.23(3) . . ?
S5 Ag1 Ag3 60.10(3) . . ?
S5 Ag1 Ag4 88.15(3) . . ?
S5 Ag1 S1 138.51(4) . . ?
S5 Ag1 S3 74.38(4) . . ?
S5 Ag1 S7 139.71(4) . . ?
S7 Ag1 Ag2 107.04(3) . . ?
S7 Ag1 Ag3 158.61(3) . . ?
S7 Ag1 Ag4 67.76(3) . . ?
S7 Ag1 S1 80.89(3) . . ?
S7 Ag1 S3 121.63(4) . . ?
Ag1 Ag2 Ag4 89.873(15) . 2_666 ?
Ag1 Ag2 Ag4 57.202(14) . . ?
Ag4 Ag2 Ag4 94.548(18) . 2_666 ?
S2 Ag2 Ag1 85.45(3) . . ?
S2 Ag2 Ag4 142.51(3) . . ?
S2 Ag2 Ag4 87.92(3) . 2_666 ?
S2 Ag2 S7 114.67(4) . 2_666 ?
S6 Ag2 Ag1 80.53(3) . . ?
S6 Ag2 Ag4 50.91(3) . . ?
S6 Ag2 Ag4 143.61(3) . 2_666 ?
S6 Ag2 S2 125.69(4) . . ?
S6 Ag2 S7 107.40(4) . 2_666 ?
S7 Ag2 Ag1 143.09(3) 2_666 . ?
S7 Ag2 Ag4 99.18(3) 2_666 . ?
S7 Ag2 Ag4 62.00(3) 2_666 2_666 ?
Ag3 Ag3 Ag1 129.53(2) 2_566 . ?
S2 Ag3 Ag1 78.64(3) . . ?
S2 Ag3 Ag3 115.09(3) . 2_566 ?
S3 Ag3 Ag1 57.69(3) . . ?
S3 Ag3 Ag3 75.93(3) . 2_566 ?
S3 Ag3 S2 121.83(4) . . ?
S3 Ag3 S4 131.84(4) . 2_566 ?
S4 Ag3 Ag1 135.44(3) 2_566 . ?
S4 Ag3 Ag3 89.53(3) 2_566 2_566 ?
S4 Ag3 S2 106.01(4) 2_566 . ?
Ag1 Ag4 Ag2 59.608(16) . . ?
Ag1 Ag4 Ag2 85.039(17) . 2_666 ?
Ag2 Ag4 Ag2 85.452(18) . 2_666 ?
S1 Ag4 Ag1 135.09(3) 2_666 . ?
S1 Ag4 Ag2 86.18(3) 2_666 . ?
S1 Ag4 Ag2 62.46(3) 2_666 2_666 ?
S6 Ag4 Ag1 82.77(3) . . ?
S6 Ag4 Ag2 135.99(3) . 2_666 ?
S6 Ag4 Ag2 52.13(3) . . ?
S6 Ag4 S1 99.15(4) . 2_666 ?
S6 Ag4 S8 138.73(4) . . ?
S8 Ag4 Ag1 97.30(3) . . ?
S8 Ag4 Ag2 155.61(3) . . ?
S8 Ag4 Ag2 84.70(3) . 2_666 ?
S8 Ag4 S1 108.69(4) . 2_666 ?
Ag4 S1 Ag1 118.09(4) 2_666 . ?
C1 S1 Ag1 107.88(13) . . ?
C1 S1 Ag4 99.35(14) . 2_666 ?
Ag2 S2 Ag3 100.78(4) . . ?
C1 S2 Ag2 96.23(15) . . ?
C1 S2 Ag3 92.79(13) . . ?
Ag3 S3 Ag1 75.72(3) . . ?
C10 S3 Ag1 114.37(14) . . ?
C10 S3 Ag3 113.84(14) . . ?
C10 S4 Ag3 101.06(14) . 2_566 ?
C19 S5 Ag1 108.86(14) . . ?
Ag4 S6 Ag2 76.95(3) . . ?
C19 S6 Ag2 107.08(13) . . ?
C19 S6 Ag4 108.35(14) . . ?
Ag1 S7 Ag2 109.79(4) . 2_666 ?
C28 S7 Ag1 117.27(14) . . ?
C28 S7 Ag2 95.96(14) . 2_666 ?
C28 S8 Ag4 96.46(14) . . ?
C3 O1 C6 116.0(3) . . ?
C5 O3 C8 116.5(3) . . ?
C12 O5 C15 115.7(4) . . ?
C14 O7 C17 116.5(3) . . ?
C21 O9 C24 116.5(4) . . ?
C23 O11 C26 116.5(4) . . ?
C30 O13 C33 115.7(3) . . ?
C32 O15 C35 115.7(4) . . ?
C1 N1 C2 121.7(3) . . ?
C1 N1 C4 122.4(3) . . ?
C4 N1 C2 115.1(3) . . ?
C10 N2 C11 123.3(4) . . ?
C10 N2 C13 120.6(3) . . ?
C11 N2 C13 115.1(3) . . ?
C19 N3 C20 122.7(4) . . ?
C19 N3 C22 120.9(4) . . ?
C22 N3 C20 116.3(3) . . ?
C28 N4 C29 122.6(4) . . ?
C28 N4 C31 121.9(3) . . ?
C31 N4 C29 115.2(3) . . ?
S1 C1 S2 119.6(2) . . ?
N1 C1 S1 119.7(3) . . ?
N1 C1 S2 120.6(3) . . ?
N1 C2 H2A 108.9 . . ?
N1 C2 H2B 108.9 . . ?
N1 C2 C3 113.3(3) . . ?
H2A C2 H2B 107.7 . . ?
C3 C2 H2A 108.9 . . ?
C3 C2 H2B 108.9 . . ?
O1 C3 C2 107.6(4) . . ?
O2 C3 O1 126.2(4) . . ?
O2 C3 C2 126.2(4) . . ?
N1 C4 H4A 107.6 . . ?
N1 C4 H4B 107.6 . . ?
N1 C4 C5 118.8(4) . . ?
H4A C4 H4B 107.0 . . ?
C5 C4 H4A 107.6 . . ?
C5 C4 H4B 107.6 . . ?
O3 C5 C4 114.0(3) . . ?
O4 C5 O3 125.1(4) . . ?
O4 C5 C4 120.8(4) . . ?
O1 C6 H6A 109.4 . . ?
O1 C6 H6B 109.4 . . ?
O1 C6 C7 111.1(4) . . ?
H6A C6 H6B 108.0 . . ?
C7 C6 H6A 109.4 . . ?
C7 C6 H6B 109.4 . . ?
C6 C7 H7A 109.5 . . ?
C6 C7 H7B 109.5 . . ?
C6 C7 H7C 109.5 . . ?
H7A C7 H7B 109.5 . . ?
H7A C7 H7C 109.5 . . ?
H7B C7 H7C 109.5 . . ?
O3 C8 H8A 109.6 . . ?
O3 C8 H8B 109.6 . . ?
O3 C8 C9 110.2(4) . . ?
H8A C8 H8B 108.1 . . ?
C9 C8 H8A 109.6 . . ?
C9 C8 H8B 109.6 . . ?
C8 C9 H9A 109.5 . . ?
C8 C9 H9B 109.5 . . ?
C8 C9 H9C 109.5 . . ?
H9A C9 H9B 109.5 . . ?
H9A C9 H9C 109.5 . . ?
H9B C9 H9C 109.5 . . ?
S4 C10 S3 122.9(2) . . ?
N2 C10 S3 117.0(3) . . ?
N2 C10 S4 120.1(3) . . ?
N2 C11 H11A 108.8 . . ?
N2 C11 H11B 108.8 . . ?
N2 C11 C12 113.7(4) . . ?
H11A C11 H11B 107.7 . . ?
C12 C11 H11A 108.8 . . ?
C12 C11 H11B 108.8 . . ?
O5 C12 C11 111.7(4) . . ?
O6 C12 O5 125.1(4) . . ?
O6 C12 C11 123.1(4) . . ?
N2 C13 H13A 109.0 . . ?
N2 C13 H13B 109.0 . . ?
N2 C13 C14 112.8(4) . . ?
H13A C13 H13B 107.8 . . ?
C14 C13 H13A 109.0 . . ?
C14 C13 H13B 109.0 . . ?
O7 C14 C13 111.6(4) . . ?
O8 C14 O7 125.0(4) . . ?
O8 C14 C13 123.3(4) . . ?
O5 C15 H15A 110.2 . . ?
O5 C15 H15B 110.2 . . ?
H15A C15 H15B 108.5 . . ?
C16 C15 O5 107.6(4) . . ?
C16 C15 H15A 110.2 . . ?
C16 C15 H15B 110.2 . . ?
C15 C16 H16A 109.5 . . ?
C15 C16 H16B 109.5 . . ?
C15 C16 H16C 109.5 . . ?
H16A C16 H16B 109.5 . . ?
H16A C16 H16C 109.5 . . ?
H16B C16 H16C 109.5 . . ?
O7 C17 H17A 109.3 . . ?
O7 C17 H17B 109.3 . . ?
O7 C17 C18 111.4(4) . . ?
H17A C17 H17B 108.0 . . ?
C18 C17 H17A 109.3 . . ?
C18 C17 H17B 109.3 . . ?
C17 C18 H18A 109.5 . . ?
C17 C18 H18B 109.5 . . ?
C17 C18 H18C 109.5 . . ?
H18A C18 H18B 109.5 . . ?
H18A C18 H18C 109.5 . . ?
H18B C18 H18C 109.5 . . ?
S5 C19 S6 124.6(2) . . ?
N3 C19 S5 118.4(3) . . ?
N3 C19 S6 117.0(3) . . ?
N3 C20 H20A 109.2 . . ?
N3 C20 H20B 109.2 . . ?
N3 C20 C21 112.0(3) . . ?
H20A C20 H20B 107.9 . . ?
C21 C20 H20A 109.2 . . ?
C21 C20 H20B 109.2 . . ?
O9 C21 C20 110.0(4) . . ?
O10 C21 O9 125.4(4) . . ?
O10 C21 C20 124.6(4) . . ?
N3 C22 H22A 108.2 . . ?
N3 C22 H22B 108.2 . . ?
N3 C22 C23 116.4(4) . . ?
H22A C22 H22B 107.3 . . ?
C23 C22 H22A 108.2 . . ?
C23 C22 H22B 108.2 . . ?
O11 C23 C22 112.2(4) . . ?
O12 C23 O11 125.3(4) . . ?
O12 C23 C22 122.3(4) . . ?
O9 C24 H24A 110.1 . . ?
O9 C24 H24B 110.1 . . ?
O9 C24 C25 108.1(4) . . ?
H24A C24 H24B 108.4 . . ?
C25 C24 H24A 110.1 . . ?
C25 C24 H24B 110.1 . . ?
C24 C25 H25A 109.5 . . ?
C24 C25 H25B 109.5 . . ?
C24 C25 H25C 109.5 . . ?
H25A C25 H25B 109.5 . . ?
H25A C25 H25C 109.5 . . ?
H25B C25 H25C 109.5 . . ?
O11 C26 H26A 110.2 . . ?
O11 C26 H26B 110.2 . . ?
O11 C26 H26C 110.5 . . ?
O11 C26 H26D 110.5 . . ?
O11 C26 C27B 106.0(7) . . ?
H26A C26 H26B 108.5 . . ?
H26C C26 H26D 108.7 . . ?
C27B C26 H26C 110.5 . . ?
C27B C26 H26D 110.5 . . ?
C27A C26 O11 107.8(9) . . ?
C27A C26 H26A 110.2 . . ?
C27A C26 H26B 110.2 . . ?
C26 C27B H27A 109.5 . . ?
C26 C27B H27B 109.5 . . ?
C26 C27B H27C 109.5 . . ?
H27A C27B H27B 109.5 . . ?
H27A C27B H27C 109.5 . . ?
H27B C27B H27C 109.5 . . ?
C26 C27A H27D 109.5 . . ?
C26 C27A H27E 109.5 . . ?
C26 C27A H27F 109.5 . . ?
H27D C27A H27E 109.5 . . ?
H27D C27A H27F 109.5 . . ?
H27E C27A H27F 109.5 . . ?
S8 C28 S7 121.9(2) . . ?
N4 C28 S7 117.2(3) . . ?
N4 C28 S8 120.9(3) . . ?
N4 C29 H29A 108.4 . . ?
N4 C29 H29B 108.4 . . ?
N4 C29 C30 115.3(4) . . ?
H29A C29 H29B 107.5 . . ?
C30 C29 H29A 108.4 . . ?
C30 C29 H29B 108.4 . . ?
O13 C30 C29 112.2(4) . . ?
O14 C30 O13 125.9(4) . . ?
O14 C30 C29 121.9(4) . . ?
N4 C31 H31A 109.1 . . ?
N4 C31 H31B 109.1 . . ?
N4 C31 C32 112.6(4) . . ?
H31A C31 H31B 107.8 . . ?
C32 C31 H31A 109.1 . . ?
C32 C31 H31B 109.1 . . ?
O15 C32 C31 109.5(4) . . ?
O16B C32 O15 123.4(10) . . ?
O16B C32 C31 123.1(9) . . ?
O16A C32 O15 124.7(8) . . ?
O16A C32 C31 123.9(8) . . ?
O13 C33 H33A 109.4 . . ?
O13 C33 H33B 109.4 . . ?
O13 C33 C34 111.4(4) . . ?
H33A C33 H33B 108.0 . . ?
C34 C33 H33A 109.4 . . ?
C34 C33 H33B 109.4 . . ?
C33 C34 H34A 109.5 . . ?
C33 C34 H34B 109.5 . . ?
C33 C34 H34C 109.5 . . ?
H34A C34 H34B 109.5 . . ?
H34A C34 H34C 109.5 . . ?
H34B C34 H34C 109.5 . . ?
O15 C35 H35A 109.9 . . ?
O15 C35 H35B 109.9 . . ?
O15 C35 C36 108.9(4) . . ?
H35A C35 H35B 108.3 . . ?
C36 C35 H35A 109.9 . . ?
C36 C35 H35B 109.9 . . ?
C35 C36 H36A 109.5 . . ?
C35 C36 H36B 109.5 . . ?
C35 C36 H36C 109.5 . . ?
H36A C36 H36B 109.5 . . ?
H36A C36 H36C 109.5 . . ?
H36B C36 H36C 109.5 . . ?

loop_
_geom_bond_atom_site_label_1
_geom_bond_atom_site_label_2
_geom_bond_distance
_geom_bond_site_symmetry_2
_geom_bond_publ_flag
Ag1 Ag2 3.0234(7) . ?
Ag1 Ag3 3.3293(7) . ?
Ag1 Ag4 2.9463(7) . ?
Ag1 S1 2.6251(11) . ?
Ag1 S3 2.9036(13) . ?
Ag1 S5 2.4951(11) . ?
Ag1 S7 2.5693(12) . ?
Ag2 Ag4 3.1283(6) . ?
Ag2 Ag4 3.2927(6) 2_666 ?
Ag2 S2 2.5490(12) . ?
Ag2 S6 2.5351(11) . ?
Ag2 S7 2.5941(12) 2_666 ?
Ag3 Ag3 2.9293(8) 2_566 ?
Ag3 S2 2.5948(11) . ?
Ag3 S3 2.4958(12) . ?
Ag3 S4 2.4970(11) 2_566 ?
Ag4 S1 2.5817(12) 2_666 ?
Ag4 S6 2.4925(12) . ?
Ag4 S8 2.5034(12) . ?
S1 C1 1.730(4) . ?
S2 C1 1.737(4) . ?
S3 C10 1.721(4) . ?
S4 C10 1.705(4) . ?
S5 C19 1.695(4) . ?
S6 C19 1.742(4) . ?
S7 C28 1.757(4) . ?
S8 C28 1.693(4) . ?
O1 C3 1.328(5) . ?
O1 C6 1.451(5) . ?
O2 C3 1.201(5) . ?
O3 C5 1.322(5) . ?
O3 C8 1.463(5) . ?
O4 C5 1.210(5) . ?
O5 C12 1.329(5) . ?
O5 C15 1.452(5) . ?
O6 C12 1.204(5) . ?
O7 C14 1.336(5) . ?
O7 C17 1.462(5) . ?
O8 C14 1.196(5) . ?
O9 C21 1.325(5) . ?
O9 C24 1.455(5) . ?
O10 C21 1.204(5) . ?
O11 C23 1.331(5) . ?
O11 C26 1.462(5) . ?
O12 C23 1.202(5) . ?
O13 C30 1.334(5) . ?
O13 C33 1.467(5) . ?
O14 C30 1.202(5) . ?
O15 C32 1.337(5) . ?
O15 C35 1.463(5) . ?
O16B C32 1.209(10) . ?
O16A C32 1.230(10) . ?
N1 C1 1.337(5) . ?
N1 C2 1.464(5) . ?
N1 C4 1.460(5) . ?
N2 C10 1.339(5) . ?
N2 C11 1.454(5) . ?
N2 C13 1.462(5) . ?
N3 C19 1.355(5) . ?
N3 C20 1.465(5) . ?
N3 C22 1.451(5) . ?
N4 C28 1.330(5) . ?
N4 C29 1.464(5) . ?
N4 C31 1.463(5) . ?
C2 H2A 0.9900 . ?
C2 H2B 0.9900 . ?
C2 C3 1.505(5) . ?
C4 H4A 0.9900 . ?
C4 H4B 0.9900 . ?
C4 C5 1.509(5) . ?
C6 H6A 0.9900 . ?
C6 H6B 0.9900 . ?
C6 C7 1.503(6) . ?
C7 H7A 0.9800 . ?
C7 H7B 0.9800 . ?
C7 H7C 0.9800 . ?
C8 H8A 0.9900 . ?
C8 H8B 0.9900 . ?
C8 C9 1.504(6) . ?
C9 H9A 0.9800 . ?
C9 H9B 0.9800 . ?
C9 H9C 0.9800 . ?
C11 H11A 0.9900 . ?
C11 H11B 0.9900 . ?
C11 C12 1.506(6) . ?
C13 H13A 0.9900 . ?
C13 H13B 0.9900 . ?
C13 C14 1.527(6) . ?
C15 H15A 0.9900 . ?
C15 H15B 0.9900 . ?
C15 C16 1.449(6) . ?
C16 H16A 0.9800 . ?
C16 H16B 0.9800 . ?
C16 H16C 0.9800 . ?
C17 H17A 0.9900 . ?
C17 H17B 0.9900 . ?
C17 C18 1.495(6) . ?
C18 H18A 0.9800 . ?
C18 H18B 0.9800 . ?
C18 H18C 0.9800 . ?
C20 H20A 0.9900 . ?
C20 H20B 0.9900 . ?
C20 C21 1.512(6) . ?
C22 H22A 0.9900 . ?
C22 H22B 0.9900 . ?
C22 C23 1.506(6) . ?
C24 H24A 0.9900 . ?
C24 H24B 0.9900 . ?
C24 C25 1.494(6) . ?
C25 H25A 0.9800 . ?
C25 H25B 0.9800 . ?
C25 H25C 0.9800 . ?
C26 H26A 0.9900 . ?
C26 H26B 0.9900 . ?
C26 H26C 0.9900 . ?
C26 H26D 0.9900 . ?
C26 C27B 1.514(11) . ?
C26 C27A 1.461(12) . ?
C27B H27A 0.9800 . ?
C27B H27B 0.9800 . ?
C27B H27C 0.9800 . ?
C27A H27D 0.9800 . ?
C27A H27E 0.9800 . ?
C27A H27F 0.9800 . ?
C29 H29A 0.9900 . ?
C29 H29B 0.9900 . ?
C29 C30 1.518(6) . ?
C31 H31A 0.9900 . ?
C31 H31B 0.9900 . ?
C31 C32 1.508(6) . ?
C33 H33A 0.9900 . ?
C33 H33B 0.9900 . ?
C33 C34 1.477(6) . ?
C34 H34A 0.9800 . ?
C34 H34B 0.9800 . ?
C34 H34C 0.9800 . ?
C35 H35A 0.9900 . ?
C35 H35B 0.9900 . ?
C35 C36 1.481(7) . ?
C36 H36A 0.9800 . ?
C36 H36B 0.9800 . ?
C36 H36C 0.9800 . ?

loop_
_geom_torsion_atom_site_label_1
_geom_torsion_atom_site_label_2
_geom_torsion_atom_site_label_3
_geom_torsion_atom_site_label_4
_geom_torsion
_geom_torsion_site_symmetry_1
_geom_torsion_site_symmetry_2
_geom_torsion_site_symmetry_3
_geom_torsion_site_symmetry_4
_geom_torsion_publ_flag
Ag1 S1 C1 S2 -41.8(3) . . . . ?
Ag1 S1 C1 N1 137.9(3) . . . . ?
Ag1 S3 C10 S4 109.4(2) . . . . ?
Ag1 S3 C10 N2 -72.3(3) . . . . ?
Ag1 S5 C19 S6 3.1(3) . . . . ?
Ag1 S5 C19 N3 -176.7(3) . . . . ?
Ag1 S7 C28 S8 38.9(3) . . . . ?
Ag1 S7 C28 N4 -143.3(3) . . . . ?
Ag2 S2 C1 S1 -17.7(2) . . . . ?
Ag2 S2 C1 N1 162.7(3) . . . . ?
Ag2 S6 C19 S5 -44.7(3) . . . . ?
Ag2 S6 C19 N3 135.2(3) . . . . ?
Ag2 S7 C28 S8 -77.0(2) 2_666 . . . ?
Ag2 S7 C28 N4 100.8(3) 2_666 . . . ?
Ag3 S2 C1 S1 83.5(2) . . . . ?
Ag3 S2 C1 N1 -96.1(3) . . . . ?
Ag3 S3 C10 S4 24.9(3) . . . . ?
Ag3 S3 C10 N2 -156.8(3) . . . . ?
Ag3 S4 C10 S3 22.1(3) 2_566 . . . ?
Ag3 S4 C10 N2 -156.1(3) 2_566 . . . ?
Ag4 S1 C1 S2 81.9(2) 2_666 . . . ?
Ag4 S1 C1 N1 -98.5(3) 2_666 . . . ?
Ag4 S6 C19 S5 36.9(3) . . . . ?
Ag4 S6 C19 N3 -143.3(3) . . . . ?
Ag4 S8 C28 S7 11.0(3) . . . . ?
Ag4 S8 C28 N4 -166.7(3) . . . . ?
N1 C2 C3 O1 166.9(3) . . . . ?
N1 C2 C3 O2 -15.0(7) . . . . ?
N1 C4 C5 O3 -27.8(5) . . . . ?
N1 C4 C5 O4 155.5(4) . . . . ?
N2 C11 C12 O5 29.4(5) . . . . ?
N2 C11 C12 O6 -150.9(4) . . . . ?
N2 C13 C14 O7 -24.5(5) . . . . ?
N2 C13 C14 O8 157.9(4) . . . . ?
N3 C20 C21 O9 147.1(3) . . . . ?
N3 C20 C21 O10 -34.5(5) . . . . ?
N3 C22 C23 O11 -21.4(5) . . . . ?
N3 C22 C23 O12 163.0(4) . . . . ?
N4 C29 C30 O13 -8.7(5) . . . . ?
N4 C29 C30 O14 172.3(4) . . . . ?
N4 C31 C32 O15 171.7(4) . . . . ?
N4 C31 C32 O16B -30(3) . . . . ?
N4 C31 C32 O16A 6(3) . . . . ?
C1 N1 C2 C3 -123.9(4) . . . . ?
C1 N1 C4 C5 89.2(5) . . . . ?
C2 N1 C1 S1 -170.6(3) . . . . ?
C2 N1 C1 S2 9.1(5) . . . . ?
C2 N1 C4 C5 -101.0(4) . . . . ?
C3 O1 C6 C7 82.9(5) . . . . ?
C4 N1 C1 S1 -1.5(5) . . . . ?
C4 N1 C1 S2 178.1(3) . . . . ?
C4 N1 C2 C3 66.3(5) . . . . ?
C5 O3 C8 C9 -85.4(5) . . . . ?
C6 O1 C3 O2 -1.6(7) . . . . ?
C6 O1 C3 C2 176.6(3) . . . . ?
C8 O3 C5 O4 -3.0(6) . . . . ?
C8 O3 C5 C4 -179.5(3) . . . . ?
C10 N2 C11 C12 -124.5(4) . . . . ?
C10 N2 C13 C14 -67.3(5) . . . . ?
C11 N2 C10 S3 -171.9(3) . . . . ?
C11 N2 C10 S4 6.4(5) . . . . ?
C11 N2 C13 C14 101.7(4) . . . . ?
C12 O5 C15 C16 -168.5(4) . . . . ?
C13 N2 C10 S3 -3.8(5) . . . . ?
C13 N2 C10 S4 174.4(3) . . . . ?
C13 N2 C11 C12 66.8(5) . . . . ?
C14 O7 C17 C18 89.3(5) . . . . ?
C15 O5 C12 O6 2.9(7) . . . . ?
C15 O5 C12 C11 -177.4(4) . . . . ?
C17 O7 C14 O8 -7.5(6) . . . . ?
C17 O7 C14 C13 175.0(3) . . . . ?
C19 N3 C20 C21 -104.7(4) . . . . ?
C19 N3 C22 C23 -79.0(5) . . . . ?
C20 N3 C19 S5 -164.6(3) . . . . ?
C20 N3 C19 S6 15.6(5) . . . . ?
C20 N3 C22 C23 99.2(4) . . . . ?
C21 O9 C24 C25 -178.3(4) . . . . ?
C22 N3 C19 S5 13.4(5) . . . . ?
C22 N3 C19 S6 -166.4(3) . . . . ?
C22 N3 C20 C21 77.2(4) . . . . ?
C23 O11 C26 C27B 177.8(12) . . . . ?
C23 O11 C26 C27A 149.1(16) . . . . ?
C24 O9 C21 O10 -1.8(6) . . . . ?
C24 O9 C21 C20 176.6(3) . . . . ?
C26 O11 C23 O12 -6.4(6) . . . . ?
C26 O11 C23 C22 178.1(3) . . . . ?
C28 N4 C29 C30 -87.1(5) . . . . ?
C28 N4 C31 C32 -100.5(5) . . . . ?
C29 N4 C28 S7 8.7(5) . . . . ?
C29 N4 C28 S8 -173.5(3) . . . . ?
C29 N4 C31 C32 85.3(4) . . . . ?
C30 O13 C33 C34 80.8(5) . . . . ?
C31 N4 C28 S7 -165.1(3) . . . . ?
C31 N4 C28 S8 12.7(5) . . . . ?
C31 N4 C29 C30 87.1(4) . . . . ?
C32 O15 C35 C36 172.2(4) . . . . ?
C33 O13 C30 O14 -1.7(7) . . . . ?
C33 O13 C30 C29 179.3(3) . . . . ?
C35 O15 C32 O16B 21(3) . . . . ?
C35 O15 C32 O16A -16(3) . . . . ?
C35 O15 C32 C31 179.0(4) . . . . ?
